data_7112261
loop_
_publ_author_name
'Jing-Yuan Ge'
'Jian-Cheng Wang'
'Jun-Yan Cheng'
'Peng Wang'
'Jian-Ping Ma'
'Qi-Kui Liu'
'Yu-Bin Dong'

_publ_section_title
;
 Oxygen and methanol mediated irreversible coordination polymer structural
 transformation from a 3D Cu(I)-framework to a 1D Cu(II)-chain
;
_journal_name_full Chem.Commun.
_journal_page_first 4434
_journal_paper_doi 10.1039/C4CC00857J
_journal_volume 50
_journal_year 2014
_chemical_formula_sum 'C23.2 H20.8 Cu2 N6.4 O8.4'
_chemical_formula_weight 650.74
_chemical_name_systematic
; 
 ? 
;
_space_group_IT_number 15
_symmetry_cell_setting monoclinic
_symmetry_space_group_name_Hall '-C 2yc'
_symmetry_space_group_name_H-M 'C 1 2/c 1'
_atom_sites_solution_hydrogens geom
_atom_sites_solution_primary direct
_atom_sites_solution_secondary difmap
_audit_creation_method SHELXL-97
_cell_angle_alpha 90.00
_cell_angle_beta 91.640(6)
_cell_angle_gamma 90.00
_cell_formula_units_Z 4
_cell_length_a 24.119(2)
_cell_length_b 10.2056(7)
_cell_length_c 10.8193(7)
_cell_measurement_reflns_used 1485
_cell_measurement_temperature 123(2)
_cell_measurement_theta_max 22.329
_cell_measurement_theta_min 2.809
_cell_volume 2662.1(3)
_computing_cell_refinement 'Bruker SMART'
_computing_data_collection 'Bruker SMART'
_computing_data_reduction 'Bruker SAINT'
_computing_molecular_graphics 'Bruker SHELXTL'
_computing_publication_material 'Bruker SHELXTL'
_computing_structure_refinement 'SHELXL-97 (Sheldrick, 1997)'
_computing_structure_solution 'SHELXS-97 (Sheldrick, 1990)'
_diffrn_ambient_temperature 123(2)
_diffrn_measured_fraction_theta_full 0.997
_diffrn_measured_fraction_theta_max 0.997
_diffrn_measurement_device_type 'CCD area detector'
_diffrn_measurement_method 'phi and omega scans'
_diffrn_radiation_monochromator graphite
_diffrn_radiation_source 'fine-focus sealed tube'
_diffrn_radiation_type MoK\a
_diffrn_radiation_wavelength 0.71073
_diffrn_reflns_av_R_equivalents 0.0385
_diffrn_reflns_av_sigmaI/netI 0.0467
_diffrn_reflns_limit_h_max 29
_diffrn_reflns_limit_h_min -16
_diffrn_reflns_limit_k_max 12
_diffrn_reflns_limit_k_min -11
_diffrn_reflns_limit_l_max 13
_diffrn_reflns_limit_l_min -12
_diffrn_reflns_number 6881
_diffrn_reflns_theta_full 25.50
_diffrn_reflns_theta_max 25.50
_diffrn_reflns_theta_min 1.69
_exptl_absorpt_coefficient_mu 1.659
_exptl_absorpt_correction_T_max 0.893
_exptl_absorpt_correction_T_min 0.856
_exptl_absorpt_correction_type multi-scan
_exptl_absorpt_process_details sadabs
_exptl_crystal_colour yellow
_exptl_crystal_density_diffrn 1.624
_exptl_crystal_density_method 'not measured'
_exptl_crystal_description bar
_exptl_crystal_F_000 1320
_exptl_crystal_size_max 0.38
_exptl_crystal_size_mid 0.08
_exptl_crystal_size_min 0.07
_refine_diff_density_max 1.340
_refine_diff_density_min -0.894
_refine_diff_density_rms 0.183
_refine_ls_extinction_method none
_refine_ls_goodness_of_fit_ref 1.127
_refine_ls_hydrogen_treatment constr
_refine_ls_matrix_type full
_refine_ls_number_parameters 200
_refine_ls_number_reflns 2467
_refine_ls_number_restraints 35
_refine_ls_restrained_S_all 1.130
_refine_ls_R_factor_all 0.1142
_refine_ls_R_factor_gt 0.0920
_refine_ls_shift/su_max 0.001
_refine_ls_shift/su_mean 0.000
_refine_ls_structure_factor_coef Fsqd
_refine_ls_weighting_details 'calc w=1/[\s^2^(Fo^2^)+(0.1638P)^2^+8.2954P] where P=(Fo^2^+2Fc^2^)/3'
_refine_ls_weighting_scheme calc
_refine_ls_wR_factor_gt 0.2582
_refine_ls_wR_factor_ref 0.2788
_reflns_number_gt 1781
_reflns_number_total 2467
_reflns_threshold_expression >2sigma(I)
_cod_data_source_file c4cc00857j2.cif
_cod_data_source_block 1
_cod_original_cell_volume 2662.0(3)
_cod_original_sg_symbol_H-M C2/c
_cod_original_formula_sum 'C23.20 H20.80 Cu2 N6.40 O8.40'
_cod_database_code 7112261

loop_
_symmetry_equiv_pos_as_xyz
'x, y, z'
'-x, y, -z+1/2'
'x+1/2, y+1/2, z'
'-x+1/2, y+1/2, -z+1/2'
'-x, -y, -z'
'x, -y, z-1/2'
'-x+1/2, -y+1/2, -z'
'x+1/2, -y+1/2, z-1/2'

loop_
_atom_site_label
_atom_site_type_symbol
_atom_site_fract_x
_atom_site_fract_y
_atom_site_fract_z
_atom_site_U_iso_or_equiv
_atom_site_adp_type
_atom_site_occupancy
_atom_site_symmetry_multiplicity
_atom_site_calc_flag
_atom_site_refinement_flags
C1 C 0.7602(3) 0.7113(6) 0.7778(6) 0.0424(15) Uani 1 1 d .
H1 H 0.7410 0.7376 0.7063 0.051 Uiso 1 1 calc R
C2 C 0.8234(3) 0.7584(6) 0.9324(5) 0.0391(15) Uani 1 1 d .
H2 H 0.8480 0.8171 0.9704 0.047 Uiso 1 1 calc R
C3 C 0.8174(2) 0.6348(6) 0.9831(5) 0.0335(13) Uani 1 1 d .
C4 C 0.7790(3) 0.5568(6) 0.9220(6) 0.0407(15) Uani 1 1 d .
H4 H 0.7721 0.4741 0.9543 0.049 Uiso 1 1 calc R
C5 C 0.8498(3) 0.5909(6) 1.0919(5) 0.0341(13) Uani 1 1 d .
C6 C 0.8736(3) 0.6793(7) 1.1762(6) 0.0422(15) Uani 1 1 d .
H6 H 0.8668 0.7684 1.1664 0.051 Uiso 1 1 calc R
C7 C 0.9074(3) 0.6368(7) 1.2746(6) 0.0454(16) Uani 1 1 d .
H7 H 0.9233 0.6969 1.3296 0.055 Uiso 1 1 calc R
C8 C 0.9169(3) 0.5050(7) 1.2896(6) 0.0414(15) Uani 1 1 d .
C9 C 0.8935(3) 0.4197(7) 1.2096(6) 0.0452(16) Uani 1 1 d .
H9 H 0.9006 0.3307 1.2198 0.054 Uiso 1 1 calc R
C10 C 0.8594(3) 0.4599(6) 1.1127(6) 0.0401(15) Uani 1 1 d .
H10 H 0.8426 0.3979 1.0610 0.048 Uiso 1 1 calc R
C11 C 0.9829(3) 0.5426(7) 1.4546(6) 0.0453(16) Uani 1 1 d .
H11A H 0.9594 0.6024 1.4990 0.054 Uiso 1 1 calc R
H11B H 1.0071 0.5932 1.4027 0.054 Uiso 1 1 calc R
C12 C 0.5830(17) 0.452(5) 0.765(5) 0.165(14) Uiso 0.20 1 d PD
H12A H 0.5872 0.4539 0.8537 0.198 Uiso 0.20 1 d PR
C13 C 0.535(2) 0.381(8) 0.562(5) 0.165(14) Uiso 0.20 1 d PD
H13A H 0.5702 0.4061 0.5302 0.247 Uiso 0.20 1 d PR
H13B H 0.5276 0.2909 0.5418 0.247 Uiso 0.20 1 d PR
H13C H 0.5064 0.4352 0.5253 0.247 Uiso 0.20 1 d PR
C14 C 0.485(2) 0.358(6) 0.766(8) 0.165(14) Uiso 0.20 1 d PD
H14A H 0.4929 0.3588 0.8532 0.247 Uiso 0.20 1 d PR
H14B H 0.4517 0.4079 0.7484 0.247 Uiso 0.20 1 d PR
H14C H 0.4792 0.2693 0.7385 0.247 Uiso 0.20 1 d PR
Cu1 Cu 0.69753(4) 0.47205(9) 0.73868(9) 0.0616(5) Uani 1 1 d DU
N1 N 0.6437(5) 0.369(2) 1.024(2) 0.118(5) Uani 0.50 1 d PD
N2 N 0.7508(2) 0.5927(5) 0.8190(5) 0.0439(13) Uani 1 1 d .
N3 N 0.7949(2) 0.7960(5) 0.8300(5) 0.0415(13) Uani 1 1 d .
N4 N 0.5370(12) 0.400(3) 0.701(5) 0.165(14) Uiso 0.20 1 d PD
N1' N 0.6493(8) 0.406(2) 1.0007(12) 0.118(5) Uani 0.50 1 d PDU
O1 O 0.9508(2) 0.4552(5) 1.3831(4) 0.0523(13) Uani 1 1 d .
O3 O 0.6377(5) 0.4451(12) 1.1083(10) 0.135(4) Uani 1 1 d D
O4 O 0.6921(4) 0.3417(11) 1.0110(8) 0.127(3) Uani 1 1 d D
O5 O 0.6201(7) 0.479(5) 0.698(6) 0.165(14) Uiso 0.20 1 d PDU
O2A O 0.6416(7) 0.4629(14) 0.9002(13) 0.090(4) Uani 0.50 1 d PDU
O2B O 0.5991(4) 0.3258(10) 0.9894(9) 0.058(3) Uani 0.50 1 d PDU

loop_
_atom_site_aniso_label
_atom_site_aniso_U_11
_atom_site_aniso_U_22
_atom_site_aniso_U_33
_atom_site_aniso_U_23
_atom_site_aniso_U_13
_atom_site_aniso_U_12
C1 0.053(4) 0.036(3) 0.037(3) -0.006(3) -0.016(3) 0.005(3)
C2 0.047(4) 0.031(3) 0.039(3) -0.005(2) -0.012(3) 0.004(3)
C3 0.033(3) 0.033(3) 0.035(3) 0.000(2) -0.003(2) 0.006(2)
C4 0.053(4) 0.031(3) 0.038(3) 0.000(2) -0.009(3) -0.005(3)
C5 0.035(3) 0.039(3) 0.028(3) 0.001(2) -0.004(2) 0.005(3)
C6 0.048(4) 0.039(3) 0.039(3) 0.001(3) -0.009(3) 0.007(3)
C7 0.049(4) 0.052(4) 0.035(3) -0.006(3) -0.009(3) 0.004(3)
C8 0.039(4) 0.052(4) 0.033(3) 0.013(3) 0.001(3) 0.008(3)
C9 0.056(4) 0.041(3) 0.038(3) 0.010(3) -0.004(3) 0.009(3)
C10 0.045(4) 0.040(4) 0.035(3) 0.002(3) -0.005(3) -0.002(3)
C11 0.047(4) 0.059(4) 0.030(3) 0.008(3) -0.007(3) 0.012(3)
Cu1 0.0787(9) 0.0436(7) 0.0609(7) -0.0125(4) -0.0250(5) -0.0074(4)
N1 0.125(6) 0.104(7) 0.126(6) -0.010(5) -0.005(5) 0.006(5)
N2 0.052(3) 0.038(3) 0.041(3) -0.005(2) -0.015(2) 0.004(2)
N3 0.051(3) 0.034(3) 0.039(3) 0.001(2) -0.013(2) 0.008(2)
N1' 0.125(6) 0.104(7) 0.126(6) -0.010(5) -0.005(5) 0.006(5)
O1 0.057(3) 0.060(3) 0.039(2) 0.012(2) -0.015(2) 0.006(2)
O3 0.129(8) 0.141(9) 0.132(8) 0.021(7) -0.023(7) -0.015(7)
O4 0.117(7) 0.157(9) 0.107(6) 0.016(6) -0.005(5) -0.053(7)
O2A 0.090(6) 0.094(6) 0.087(6) 0.001(4) 0.004(4) -0.001(4)
O2B 0.060(4) 0.055(4) 0.060(4) 0.001(4) -0.009(4) -0.013(4)

loop_
_atom_type_symbol
_atom_type_description
_atom_type_scat_dispersion_real
_atom_type_scat_dispersion_imag
_atom_type_scat_source
C C 0.0033 0.0016 'International Tables Vol C Tables 4.2.6.8 and 6.1.1.4'
H H 0.0000 0.0000 'International Tables Vol C Tables 4.2.6.8 and 6.1.1.4'
N N 0.0061 0.0033 'International Tables Vol C Tables 4.2.6.8 and 6.1.1.4'
O O 0.0106 0.0060 'International Tables Vol C Tables 4.2.6.8 and 6.1.1.4'
Cu Cu 0.3201 1.2651 'International Tables Vol C Tables 4.2.6.8 and 6.1.1.4'

loop_
_geom_angle_atom_site_label_1
_geom_angle_atom_site_label_2
_geom_angle_atom_site_label_3
_geom_angle
_geom_angle_site_symmetry_1
_geom_angle_site_symmetry_3
N2 C1 N3 124.9(6) . .
N2 C1 H1 117.5 . .
N3 C1 H1 117.5 . .
N3 C2 C3 122.0(6) . .
N3 C2 H2 119.0 . .
C3 C2 H2 119.0 . .
C4 C3 C2 114.4(5) . .
C4 C3 C5 123.1(5) . .
C2 C3 C5 122.5(6) . .
N2 C4 C3 124.0(6) . .
N2 C4 H4 118.0 . .
C3 C4 H4 118.0 . .
C10 C5 C6 117.2(5) . .
C10 C5 C3 120.9(5) . .
C6 C5 C3 121.9(5) . .
C7 C6 C5 121.3(6) . .
C7 C6 H6 119.3 . .
C5 C6 H6 119.3 . .
C8 C7 C6 119.2(6) . .
C8 C7 H7 120.4 . .
C6 C7 H7 120.4 . .
C9 C8 C7 119.6(6) . .
C9 C8 O1 117.6(6) . .
C7 C8 O1 122.8(6) . .
C8 C9 C10 121.9(6) . .
C8 C9 H9 119.0 . .
C10 C9 H9 119.0 . .
C5 C10 C9 120.6(6) . .
C5 C10 H10 119.7 . .
C9 C10 H10 119.7 . .
O1 C11 C11 105.7(7) . 5_768
O1 C11 H11A 110.6 . .
C11 C11 H11A 110.6 5_768 .
O1 C11 H11B 110.6 . .
C11 C11 H11B 110.6 5_768 .
H11A C11 H11B 108.7 . .
O5 C12 N4 112.3(13) . .
O5 C12 C14 131(4) . 2_656
N4 C12 C14 20(4) . 2_656
O5 C12 H12A 122.8 . .
N4 C12 H12A 124.2 . .
C14 C12 H12A 104.5 2_656 .
N4 C13 C14 21(3) . 2_656
N4 C13 H13A 108.4 . .
C14 C13 H13A 127.9 2_656 .
N4 C13 H13B 110.3 . .
C14 C13 H13B 93.0 2_656 .
H13A C13 H13B 109.5 . .
N4 C13 H13C 109.7 . .
C14 C13 H13C 105.7 2_656 .
H13A C13 H13C 109.5 . .
H13B C13 H13C 109.5 . .
N4 C14 C14 145(5) 2_656 2_656
N4 C14 N4 130(5) 2_656 .
C14 C14 N4 17(3) 2_656 .
N4 C14 C12 38(8) 2_656 2_656
C14 C14 C12 134(10) 2_656 2_656
N4 C14 C12 119(3) . 2_656
N4 C14 C13 46(9) 2_656 2_656
C14 C14 C13 130(10) 2_656 2_656
N4 C14 C13 129(4) . 2_656
C12 C14 C13 83(3) 2_656 2_656
N4 C14 H14A 70.3 2_656 .
C14 C14 H14A 104.5 2_656 .
N4 C14 H14A 107.6 . .
C12 C14 H14A 108.5 2_656 .
C13 C14 H14A 26.7 2_656 .
N4 C14 H14B 39.2 2_656 .
C14 C14 H14B 131.9 2_656 .
N4 C14 H14B 117.0 . .
C12 C14 H14B 2.5 2_656 .
C13 C14 H14B 84.2 2_656 .
H14A C14 H14B 109.5 . .
N4 C14 H14C 125.1 2_656 .
C14 C14 H14C 89.4 2_656 .
N4 C14 H14C 103.6 . .
C12 C14 H14C 107.9 2_656 .
C13 C14 H14C 111.8 2_656 .
H14A C14 H14C 109.5 . .
H14B C14 H14C 109.5 . .
O5 Cu1 N3 92.7(17) . 4_646
O5 Cu1 N2 134.7(17) . .
N3 Cu1 N2 132.6(2) 4_646 .
O5 Cu1 O3 37.2(18) . 6_565
N3 Cu1 O3 100.3(3) 4_646 6_565
N2 Cu1 O3 117.4(4) . 6_565
O5 Cu1 O2A 65(2) . .
N3 Cu1 O2A 108.8(4) 4_646 .
N2 Cu1 O2A 94.7(4) . .
O3 Cu1 O2A 96.9(5) 6_565 .
O2B N1 O3 110.1(13) . .
O2B N1 O4 137.0(15) . .
O3 N1 O4 111.7(12) . .
C1 N2 C4 116.5(5) . .
C1 N2 Cu1 123.0(4) . .
C4 N2 Cu1 120.4(4) . .
C1 N3 C2 118.0(5) . .
C1 N3 Cu1 120.3(4) . 4_656
C2 N3 Cu1 121.7(4) . 4_656
C14 N4 C12 121(10) 2_656 .
C14 N4 C13 113(10) 2_656 .
C12 N4 C13 123.0(8) . .
C14 N4 C14 18(3) 2_656 .
C12 N4 C14 122.4(8) . .
C13 N4 C14 114.6(7) . .
O4 N1' O2A 115.7(16) . .
O4 N1' O3 106.9(13) . .
O2A N1' O3 128.8(16) . .
C8 O1 C11 118.5(5) . .
N1 O3 N1' 22.1(18) . .
N1 O3 O5 167.8(15) . 6_566
N1' O3 O5 160(3) . 6_566
N1 O3 Cu1 130.7(10) . 6_566
N1' O3 Cu1 124.2(13) . 6_566
O5 O3 Cu1 61.0(7) 6_566 6_566
N1 O4 N1' 22.7(18) . .
C12 O5 O3 147(3) . 6_565
C12 O5 Cu1 126(4) . .
O3 O5 Cu1 81.8(16) 6_565 .
N1' O2A Cu1 128.7(13) . .
N1' O2A H12A 113.6 . .
Cu1 O2A H12A 107.6 . .

loop_
_geom_bond_atom_site_label_1
_geom_bond_atom_site_label_2
_geom_bond_distance
_geom_bond_site_symmetry_2
C1 N2 1.312(9) .
C1 N3 1.319(8) .
C1 H1 0.9300 .
C2 N3 1.343(7) .
C2 C3 1.384(9) .
C2 H2 0.9300 .
C3 C4 1.376(8) .
C3 C5 1.464(8) .
C4 N2 1.340(8) .
C4 H4 0.9300 .
C5 C10 1.374(9) .
C5 C6 1.395(9) .
C6 C7 1.391(9) .
C6 H6 0.9300 .
C7 C8 1.373(10) .
C7 H7 0.9300 .
C8 C9 1.340(10) .
C8 O1 1.379(7) .
C9 C10 1.378(9) .
C9 H9 0.9300 .
C10 H10 0.9300 .
C11 O1 1.401(9) .
C11 C11 1.533(12) 5_768
C11 H11A 0.9700 .
C11 H11B 0.9700 .
C12 O5 1.201(10) .
C12 N4 1.395(10) .
C12 C14 1.92(11) 2_656
C12 H12A 0.9599 .
C13 N4 1.519(10) .
C13 C14 1.95(14) 2_656
C13 H13A 0.9599 .
C13 H13B 0.9600 .
C13 H13C 0.9600 .
C14 N4 0.77(8) 2_656
C14 C14 0.82(8) 2_656
C14 N4 1.521(10) .
C14 C12 1.92(11) 2_656
C14 C13 1.95(14) 2_656
C14 H14A 0.9599 .
C14 H14B 0.9602 .
C14 H14C 0.9600 .
Cu1 O5 1.909(10) .
Cu1 N3 1.955(5) 4_646
Cu1 N2 1.965(5) .
Cu1 O3 2.160(11) 6_565
Cu1 O2A 2.240(15) .
N1 O2B 1.210(9) .
N1 O3 1.211(10) .
N1 O4 1.212(9) .
N3 Cu1 1.955(5) 4_656
N4 C14 0.77(8) 2_656
N1' O4 1.227(10) .
N1' O2A 1.242(10) .
N1' O3 1.269(10) .
O3 O5 1.32(6) 6_566
O3 Cu1 2.160(11) 6_566
O5 O3 1.32(6) 6_565
O2A H12A 1.3944 .

loop_
_geom_torsion_atom_site_label_1
_geom_torsion_atom_site_label_2
_geom_torsion_atom_site_label_3
_geom_torsion_atom_site_label_4
_geom_torsion
_geom_torsion_site_symmetry_1
_geom_torsion_site_symmetry_4
N3 C2 C3 C4 -1.8(9) . .
N3 C2 C3 C5 177.6(6) . .
C2 C3 C4 N2 2.7(10) . .
C5 C3 C4 N2 -176.6(6) . .
C4 C3 C5 C10 24.2(9) . .
C2 C3 C5 C10 -155.1(6) . .
C4 C3 C5 C6 -157.8(6) . .
C2 C3 C5 C6 22.9(10) . .
C10 C5 C6 C7 2.3(10) . .
C3 C5 C6 C7 -175.7(6) . .
C5 C6 C7 C8 -0.7(10) . .
C6 C7 C8 C9 -0.1(10) . .
C6 C7 C8 O1 178.5(6) . .
C7 C8 C9 C10 -0.9(11) . .
O1 C8 C9 C10 -179.6(6) . .
C6 C5 C10 C9 -3.3(10) . .
C3 C5 C10 C9 174.8(6) . .
C8 C9 C10 C5 2.7(11) . .
N3 C1 N2 C4 0.1(10) . .
N3 C1 N2 Cu1 178.8(5) . .
C3 C4 N2 C1 -1.9(10) . .
C3 C4 N2 Cu1 179.3(5) . .
O5 Cu1 N2 C1 -58(3) . .
N3 Cu1 N2 C1 122.5(5) 4_646 .
O3 Cu1 N2 C1 -16.2(7) 6_565 .
O2A Cu1 N2 C1 -116.5(7) . .
O5 Cu1 N2 C4 121(3) . .
N3 Cu1 N2 C4 -58.9(6) 4_646 .
O3 Cu1 N2 C4 162.5(6) 6_565 .
O2A Cu1 N2 C4 62.2(7) . .
N2 C1 N3 C2 0.8(10) . .
N2 C1 N3 Cu1 -177.7(5) . 4_656
C3 C2 N3 C1 0.2(9) . .
C3 C2 N3 Cu1 178.6(5) . 4_656
O5 C12 N4 C14 159(3) . 2_656
O5 C12 N4 C13 0.00(19) . .
C14 C12 N4 C13 -159(3) 2_656 .
O5 C12 N4 C14 179.99(14) . .
C14 C12 N4 C14 21(3) 2_656 .
C14 C13 N4 C12 161(5) 2_656 .
C14 C13 N4 C14 -19(5) 2_656 .
N4 C14 N4 C14 161(54) 2_656 2_656
C12 C14 N4 C14 -154(42) 2_656 2_656
C13 C14 N4 C14 100(41) 2_656 2_656
N4 C14 N4 C12 68(15) 2_656 .
C14 C14 N4 C12 -92(39) 2_656 .
C12 C14 N4 C12 114(5) 2_656 .
C13 C14 N4 C12 7(8) 2_656 .
N4 C14 N4 C13 -112(15) 2_656 .
C14 C14 N4 C13 88(39) 2_656 .
C12 C14 N4 C13 -66(5) 2_656 .
C13 C14 N4 C13 -173(8) 2_656 .
C9 C8 O1 C11 169.3(6) . .
C7 C8 O1 C11 -9.4(10) . .
C11 C11 O1 C8 -177.8(7) 5_768 .
O2B N1 O3 N1' -113(4) . .
O4 N1 O3 N1' 78(2) . .
O2B N1 O3 O5 4(15) . 6_566
O4 N1 O3 O5 -165(13) . 6_566
O2B N1 O3 Cu1 165.9(11) . 6_566
O4 N1 O3 Cu1 -4(4) . 6_566
O4 N1' O3 N1 -70(2) . .
O2A N1' O3 N1 145(4) . .
O4 N1' O3 O5 144(4) . 6_566
O2A N1' O3 O5 -1(7) . 6_566
O4 N1' O3 Cu1 45(2) . 6_566
O2A N1' O3 Cu1 -101(2) . 6_566
O2B N1 O4 N1' 113(5) . .
O3 N1 O4 N1' -81(3) . .
O2A N1' O4 N1 -143(4) . .
O3 N1' O4 N1 66.5(18) . .
N4 C12 O5 O3 67(8) . 6_565
C14 C12 O5 O3 77(7) 2_656 6_565
N4 C12 O5 Cu1 -148(4) . .
C14 C12 O5 Cu1 -139(5) 2_656 .
N3 Cu1 O5 C12 95(4) 4_646 .
N2 Cu1 O5 C12 -85(4) . .
O3 Cu1 O5 C12 -162(6) 6_565 .
O2A Cu1 O5 C12 -15(3) . .
N3 Cu1 O5 O3 -104(2) 4_646 6_565
N2 Cu1 O5 O3 77(4) . 6_565
O2A Cu1 O5 O3 147(3) . 6_565
O4 N1' O2A Cu1 -4(3) . .
O3 N1' O2A Cu1 139.7(19) . .
O5 Cu1 O2A N1' 149(3) . .
N3 Cu1 O2A N1' 65(2) 4_646 .
N2 Cu1 O2A N1' -73.1(19) . .
O3 Cu1 O2A N1' 168.5(19) 6_565 .
